data_4506533
loop_
_publ_author_name
'Peuronen, Anssi'
'Valkonen, Arto'
'Kortelainen, Minna'
'Rissanen, Kari'
'Lahtinen, Manu'

_publ_section_title
;
 Halogen Bonding-Based &#x201C;Catch and Release&#x201D;: Reversible
 Solid-State Entrapment of Elemental Iodine with Monoalkylated DABCO Salts
;
_journal_issue 8
_journal_name_full 'Crystal Growth &amp; Design'
_journal_page_first 4157
_journal_paper_doi 10.1021/cg300669t
_journal_volume 12
_journal_year 2012
_chemical_formula_moiety 'C6 H12 I2 N2'
_chemical_formula_sum 'C6 H12 I2 N2'
_chemical_formula_weight 365.98
_chemical_name_systematic
;
 ?
;
_space_group_IT_number 14
_symmetry_cell_setting monoclinic
_symmetry_space_group_name_Hall '-P 2ybc'
_symmetry_space_group_name_H-M 'P 1 21/c 1'
_atom_sites_solution_hydrogens geom
_atom_sites_solution_primary direct
_atom_sites_solution_secondary difmap
_audit_creation_method SHELXL-97
_cell_angle_alpha 90.00
_cell_angle_beta 109.156(2)
_cell_angle_gamma 90.00
_cell_formula_units_Z 4
_cell_length_a 9.4933(3)
_cell_length_b 8.1792(2)
_cell_length_c 13.4645(4)
_cell_measurement_reflns_used 2558
_cell_measurement_temperature 123(2)
_cell_measurement_theta_max 28.283
_cell_measurement_theta_min 0.407
_cell_volume 987.60(5)
_computing_cell_refinement 'DENZO-SMN (Otwinowski & Minor, 1997)'
_computing_data_collection 'Collect (Bruker, 2008)'
_computing_data_reduction DENZO-SMN
_computing_molecular_graphics 'ORTEP-3 (Farrugia, 1997); MERCURY (Macrae, <i>et al.</i>, 2006)'
_computing_publication_material SHELXL-97
_computing_structure_refinement 'SHELXL-97 (Sheldrick, 2008)'
_computing_structure_solution 'SIR-2004 (Burla, et al., 2005)'
_diffrn_ambient_temperature 123(2)
_diffrn_detector_area_resol_mean 9
_diffrn_measured_fraction_theta_full 0.999
_diffrn_measured_fraction_theta_max 0.999
_diffrn_measurement_device_type 'Bruker-Nonius Kappa CCD with APEXII detector'
_diffrn_measurement_method '\f and \w scans'
_diffrn_radiation_monochromator graphite
_diffrn_radiation_source 'fine-focus sealed tube'
_diffrn_radiation_type MoK\a
_diffrn_radiation_wavelength 0.71073
_diffrn_reflns_av_R_equivalents 0.0338
_diffrn_reflns_av_sigmaI/netI 0.0397
_diffrn_reflns_limit_h_max 10
_diffrn_reflns_limit_h_min -11
_diffrn_reflns_limit_k_max 9
_diffrn_reflns_limit_k_min -9
_diffrn_reflns_limit_l_max 16
_diffrn_reflns_limit_l_min -15
_diffrn_reflns_number 5717
_diffrn_reflns_theta_full 25.25
_diffrn_reflns_theta_max 25.25
_diffrn_reflns_theta_min 2.96
_diffrn_standards_decay_% 0
_diffrn_standards_interval_count 0
_diffrn_standards_interval_time 0
_diffrn_standards_number 0
_exptl_absorpt_coefficient_mu 6.309
_exptl_absorpt_correction_T_max 0.6323
_exptl_absorpt_correction_T_min 0.4135
_exptl_absorpt_correction_type multi-scan
_exptl_absorpt_process_details 'Sadabs (Sheldrick, 1996)'
_exptl_crystal_colour red
_exptl_crystal_density_diffrn 2.461
_exptl_crystal_density_method 'not measured'
_exptl_crystal_description block
_exptl_crystal_F_000 672
_exptl_crystal_size_max 0.17
_exptl_crystal_size_mid 0.10
_exptl_crystal_size_min 0.08
_refine_diff_density_max 0.489
_refine_diff_density_min -0.538
_refine_diff_density_rms 0.134
_refine_ls_extinction_method none
_refine_ls_goodness_of_fit_ref 1.079
_refine_ls_hydrogen_treatment constr
_refine_ls_matrix_type full
_refine_ls_number_parameters 91
_refine_ls_number_reflns 1785
_refine_ls_number_restraints 0
_refine_ls_restrained_S_all 1.079
_refine_ls_R_factor_all 0.0291
_refine_ls_R_factor_gt 0.0237
_refine_ls_shift/su_max 0.000
_refine_ls_shift/su_mean 0.000
_refine_ls_structure_factor_coef Fsqd
_refine_ls_weighting_details 'calc w=1/[\s^2^(Fo^2^)+(0.0000P)^2^+0.0000P] where P=(Fo^2^+2Fc^2^)/3'
_refine_ls_weighting_scheme calc
_refine_ls_wR_factor_gt 0.0460
_refine_ls_wR_factor_ref 0.0474
_reflns_number_gt 1591
_reflns_number_total 1785
_reflns_threshold_expression >2\s(I)
_cod_data_source_file cg300669t_si_002.cif
_cod_data_source_block 1a
_cod_original_sg_symbol_H-M P21/c
_cod_database_code 4506533

loop_
_symmetry_equiv_pos_as_xyz
'x, y, z'
'-x, y+1/2, -z+1/2'
'-x, -y, -z'
'x, -y-1/2, z-1/2'

loop_
_atom_site_label
_atom_site_type_symbol
_atom_site_fract_x
_atom_site_fract_y
_atom_site_fract_z
_atom_site_U_iso_or_equiv
_atom_site_adp_type
_atom_site_occupancy
_atom_site_symmetry_multiplicity
_atom_site_calc_flag
_atom_site_refinement_flags
I1 I 0.78163(3) 0.04151(3) 0.07078(2) 0.01655(9) Uani 1 1 d .
I2 I 0.86351(3) 0.32142(4) -0.02442(2) 0.02513(10) Uani 1 1 d .
N1 N 0.7197(4) -0.1893(4) 0.1540(3) 0.0151(8) Uani 1 1 d .
N2 N 0.6463(4) -0.4352(4) 0.2446(3) 0.0179(8) Uani 1 1 d .
C1 C 0.6355(5) -0.3092(5) 0.0739(3) 0.0199(10) Uani 1 1 d .
H1A H 0.6987 -0.3494 0.0335 0.024 Uiso 1 1 calc R
H1B H 0.5461 -0.2564 0.0243 0.024 Uiso 1 1 calc R
C4 C 0.6244(5) -0.1331(5) 0.2155(3) 0.0215(10) Uani 1 1 d .
H4A H 0.5315 -0.0837 0.1679 0.026 Uiso 1 1 calc R
H4B H 0.6778 -0.0494 0.2673 0.026 Uiso 1 1 calc R
C2 C 0.5879(5) -0.4540(5) 0.1301(3) 0.0205(10) Uani 1 1 d .
H2A H 0.4777 -0.4600 0.1070 0.025 Uiso 1 1 calc R
H2B H 0.6253 -0.5575 0.1100 0.025 Uiso 1 1 calc R
C5 C 0.8565(5) -0.2695(6) 0.2255(3) 0.0231(10) Uani 1 1 d .
H5A H 0.9124 -0.1919 0.2808 0.028 Uiso 1 1 calc R
H5B H 0.9221 -0.3034 0.1852 0.028 Uiso 1 1 calc R
C3 C 0.5866(6) -0.2831(5) 0.2731(4) 0.0253(11) Uani 1 1 d .
H3A H 0.6291 -0.2663 0.3501 0.030 Uiso 1 1 calc R
H3B H 0.4770 -0.2926 0.2546 0.030 Uiso 1 1 calc R
C6 C 0.8098(5) -0.4214(6) 0.2765(4) 0.0249(11) Uani 1 1 d .
H6A H 0.8511 -0.5213 0.2550 0.030 Uiso 1 1 calc R
H6B H 0.8516 -0.4124 0.3540 0.030 Uiso 1 1 calc R

loop_
_atom_site_aniso_label
_atom_site_aniso_U_11
_atom_site_aniso_U_22
_atom_site_aniso_U_33
_atom_site_aniso_U_23
_atom_site_aniso_U_13
_atom_site_aniso_U_12
I1 0.01597(16) 0.01661(16) 0.01657(16) 0.00053(12) 0.00465(12) -0.00046(11)
I2 0.02753(18) 0.02028(17) 0.02945(18) 0.00661(13) 0.01191(14) 0.00057(13)
N1 0.0136(18) 0.0170(19) 0.0132(18) -0.0011(15) 0.0023(15) -0.0009(15)
N2 0.0172(19) 0.0174(19) 0.0192(19) 0.0015(16) 0.0060(17) 0.0022(15)
C1 0.024(2) 0.018(2) 0.013(2) -0.0050(18) 0.0000(19) -0.0020(19)
C4 0.027(2) 0.020(2) 0.022(2) -0.004(2) 0.014(2) -0.001(2)
C2 0.022(2) 0.019(2) 0.017(2) -0.0065(19) 0.002(2) -0.0032(19)
C5 0.014(2) 0.033(3) 0.020(2) 0.006(2) 0.0022(19) -0.001(2)
C3 0.033(3) 0.025(3) 0.024(3) -0.005(2) 0.018(2) -0.005(2)
C6 0.016(2) 0.035(3) 0.021(3) 0.012(2) 0.003(2) 0.000(2)

loop_
_atom_type_symbol
_atom_type_description
_atom_type_scat_dispersion_real
_atom_type_scat_dispersion_imag
_atom_type_scat_source
C C 0.0033 0.0016 'International Tables Vol C Tables 4.2.6.8 and 6.1.1.4'
H H 0.0000 0.0000 'International Tables Vol C Tables 4.2.6.8 and 6.1.1.4'
N N 0.0061 0.0033 'International Tables Vol C Tables 4.2.6.8 and 6.1.1.4'
I I -0.4742 1.8119 'International Tables Vol C Tables 4.2.6.8 and 6.1.1.4'

loop_
_geom_angle_atom_site_label_1
_geom_angle_atom_site_label_2
_geom_angle_atom_site_label_3
_geom_angle
N1 I1 I2 178.38(8)
C1 N1 C4 109.2(3)
C1 N1 C5 109.0(3)
C4 N1 C5 109.7(3)
C1 N1 I1 110.0(2)
C4 N1 I1 108.0(2)
C5 N1 I1 110.9(2)
C2 N2 C3 108.6(3)
C2 N2 C6 108.3(3)
C3 N2 C6 108.6(3)
N1 C1 C2 108.9(3)
N1 C1 H1A 109.9
C2 C1 H1A 109.9
N1 C1 H1B 109.9
C2 C1 H1B 109.9
H1A C1 H1B 108.3
N1 C4 C3 108.4(3)
N1 C4 H4A 110.0
C3 C4 H4A 110.0
N1 C4 H4B 110.0
C3 C4 H4B 110.0
H4A C4 H4B 108.4
N2 C2 C1 111.3(3)
N2 C2 H2A 109.4
C1 C2 H2A 109.4
N2 C2 H2B 109.4
C1 C2 H2B 109.4
H2A C2 H2B 108.0
N1 C5 C6 108.8(3)
N1 C5 H5A 109.9
C6 C5 H5A 109.9
N1 C5 H5B 109.9
C6 C5 H5B 109.9
H5A C5 H5B 108.3
N2 C3 C4 111.4(4)
N2 C3 H3A 109.3
C4 C3 H3A 109.3
N2 C3 H3B 109.3
C4 C3 H3B 109.3
H3A C3 H3B 108.0
N2 C6 C5 111.1(3)
N2 C6 H6A 109.4
C5 C6 H6A 109.4
N2 C6 H6B 109.4
C5 C6 H6B 109.4
H6A C6 H6B 108.0

loop_
_geom_bond_atom_site_label_1
_geom_bond_atom_site_label_2
_geom_bond_distance
I1 N1 2.366(3)
I1 I2 2.8536(4)
N1 C1 1.482(5)
N1 C4 1.485(5)
N1 C5 1.492(5)
N2 C2 1.465(5)
N2 C3 1.470(5)
N2 C6 1.472(5)
C1 C2 1.550(6)
C1 H1A 0.9900
C1 H1B 0.9900
C4 C3 1.556(6)
C4 H4A 0.9900
C4 H4B 0.9900
C2 H2A 0.9900
C2 H2B 0.9900
C5 C6 1.553(6)
C5 H5A 0.9900
C5 H5B 0.9900
C3 H3A 0.9900
C3 H3B 0.9900
C6 H6A 0.9900
C6 H6B 0.9900

loop_
_geom_torsion_atom_site_label_1
_geom_torsion_atom_site_label_2
_geom_torsion_atom_site_label_3
_geom_torsion_atom_site_label_4
_geom_torsion
C4 N1 C1 C2 -58.3(4)
C5 N1 C1 C2 61.6(4)
I1 N1 C1 C2 -176.6(3)
C1 N1 C4 C3 62.0(4)
C5 N1 C4 C3 -57.4(4)
I1 N1 C4 C3 -178.4(3)
C3 N2 C2 C1 60.4(5)
C6 N2 C2 C1 -57.3(5)
N1 C1 C2 N2 -3.2(5)
C1 N1 C5 C6 -57.8(5)
C4 N1 C5 C6 61.7(4)
I1 N1 C5 C6 -179.1(3)
C2 N2 C3 C4 -56.3(5)
C6 N2 C3 C4 61.2(5)
N1 C4 C3 N2 -3.9(5)
C2 N2 C6 C5 61.0(5)
C3 N2 C6 C5 -56.7(5)
N1 C5 C6 N2 -3.4(5)
